data_7251724
loop_
_publ_author_name
'Serrano-Sterling, Camilo'
'Iriepa, Isabel'
'Mac&#xed;as, Mario A'
'Castillo, Juan-Carlos'
'Becerra, Diana'

_publ_section_title
;
 Piperidine-catalyzed synthesis of (<i>E</i>)-2-cyanoacrylamides:
 crystallographic, antiproliferative, and docking studies.
;
_journal_issue 1
_journal_name_full 'RSC advances'
_journal_page_first 819
_journal_page_last 835
_journal_paper_doi 10.1039/d5ra07121f
_journal_volume 16
_journal_year 2025
_chemical_formula_moiety 'C10 H8 N2 O2'
_chemical_formula_sum 'C10 H8 N2 O2'
_chemical_formula_weight 188.18
_space_group_crystal_system triclinic
_space_group_IT_number 2
_space_group_name_Hall '-P 1'
_space_group_name_H-M_alt 'P -1'
_atom_sites_solution_hydrogens geom
_atom_sites_solution_primary iterative
_atom_sites_solution_secondary difmap
_audit_creation_method SHELXL-2018/3
_audit_update_record
;
2025-08-30 deposited with the CCDC.	2025-12-15 downloaded from the CCDC.
;
_cell_angle_alpha 105.94(2)
_cell_angle_beta 97.682(19)
_cell_angle_gamma 111.43(3)
_cell_formula_units_Z 2
_cell_length_a 6.7404(17)
_cell_length_b 7.146(2)
_cell_length_c 10.511(2)
_cell_measurement_reflns_used 1240
_cell_measurement_temperature 298(2)
_cell_measurement_theta_max 76.0960
_cell_measurement_theta_min 4.4960
_cell_volume 437.4(2)
_computing_cell_refinement 'CrysAlisPro 1.171.41.119a (Rigaku OD, 2021)'
_computing_data_collection 'CrysAlisPro 1.171.41.119a (Rigaku OD, 2021)'
_computing_data_reduction 'CrysAlisPro 1.171.41.119a (Rigaku OD, 2021)'
_computing_molecular_graphics 'Mercury (Macrae et al., 2008)'
_computing_publication_material 'SHELXL-2018/3 (Sheldrick 2018)'
_computing_structure_refinement 'SHELXL-2018/3 (Sheldrick, 2018)'
_computing_structure_solution 'Superflip (Palatinus & Chapuis, 2007)'
_diffrn_ambient_temperature 298(2)
_diffrn_detector 'CCD plate'
_diffrn_detector_area_resol_mean 10.6144
_diffrn_detector_type Atlas
_diffrn_measured_fraction_theta_full 0.999
_diffrn_measured_fraction_theta_max 0.971
_diffrn_measurement_device 'four-circle diffractometer'
_diffrn_measurement_device_type 'SuperNova, Dual, Cu at zero, Atlas'
_diffrn_measurement_method '\w scans'
_diffrn_radiation_type CuK\a
_diffrn_radiation_wavelength 1.54184
_diffrn_reflns_av_R_equivalents 0.0484
_diffrn_reflns_av_unetI/netI 0.0454
_diffrn_reflns_Laue_measured_fraction_full 0.999
_diffrn_reflns_Laue_measured_fraction_max 0.971
_diffrn_reflns_limit_h_max 7
_diffrn_reflns_limit_h_min -8
_diffrn_reflns_limit_k_max 8
_diffrn_reflns_limit_k_min -7
_diffrn_reflns_limit_l_max 12
_diffrn_reflns_limit_l_min -13
_diffrn_reflns_number 4333
_diffrn_reflns_point_group_measured_fraction_full 0.999
_diffrn_reflns_point_group_measured_fraction_max 0.971
_diffrn_reflns_theta_full 67.684
_diffrn_reflns_theta_max 76.834
_diffrn_reflns_theta_min 4.533
_diffrn_source 'SuperNova (Cu) micro-focus sealed X-ray Source'
_exptl_absorpt_coefficient_mu 0.850
_exptl_absorpt_correction_T_max 1.00000
_exptl_absorpt_correction_T_min 0.73768
_exptl_absorpt_correction_type multi-scan
_exptl_absorpt_process_details
;
CrysAlisPro 1.171.41.119a (Rigaku Oxford Diffraction, 2021)
Empirical absorption correction using spherical harmonics,
implemented in SCALE3 ABSPACK scaling algorithm.
;
_exptl_crystal_density_diffrn 1.429
_exptl_crystal_description parallelepiped
_exptl_crystal_F_000 196
_exptl_crystal_size_max 0.150
_exptl_crystal_size_mid 0.120
_exptl_crystal_size_min 0.110
_refine_diff_density_max 0.252
_refine_diff_density_min -0.279
_refine_diff_density_rms 0.056
_refine_ls_extinction_method none
_refine_ls_goodness_of_fit_ref 1.050
_refine_ls_hydrogen_treatment constr
_refine_ls_matrix_type full
_refine_ls_number_parameters 128
_refine_ls_number_reflns 1791
_refine_ls_number_restraints 0
_refine_ls_restrained_S_all 1.050
_refine_ls_R_factor_all 0.0746
_refine_ls_R_factor_gt 0.0605
_refine_ls_shift/su_max 0.000
_refine_ls_shift/su_mean 0.000
_refine_ls_structure_factor_coef Fsqd
_refine_ls_weighting_details 'w=1/[\s^2^(Fo^2^)+(0.1131P)^2^+0.0026P] where P=(Fo^2^+2Fc^2^)/3'
_refine_ls_weighting_scheme calc
_refine_ls_wR_factor_gt 0.1696
_refine_ls_wR_factor_ref 0.1948
_reflns_Friedel_coverage 0.000
_reflns_number_gt 1336
_reflns_number_total 1791
_reflns_threshold_expression 'I > 2\s(I)'
_cod_data_source_file d5ra07121f2.cif
_cod_data_source_block 2025_Uniandes_Cu_74_CJS04-JC_Compound_3i
_cod_database_code 7251724
_shelx_shelxl_version_number 2018/3
_shelx_space_group_comment
;
The symmetry employed for this shelxl refinement is uniquely defined
by the following loop, which should always be used as a source of
symmetry information in preference to the above space-group names.
They are only intended as comments.
;
_shelx_estimated_absorpt_t_min 0.883
_shelx_estimated_absorpt_t_max 0.912

loop_
_space_group_symop_operation_xyz
'x, y, z'
'-x, -y, -z'

loop_
_atom_site_label
_atom_site_type_symbol
_atom_site_fract_x
_atom_site_fract_y
_atom_site_fract_z
_atom_site_U_iso_or_equiv
_atom_site_adp_type
_atom_site_occupancy
_atom_site_site_symmetry_order
_atom_site_calc_flag
_atom_site_refinement_flags_posn
_atom_site_refinement_flags_adp
_atom_site_refinement_flags_occupancy
_atom_site_disorder_assembly
_atom_site_disorder_group
O14 O 0.4910(3) 0.6178(3) 0.88582(16) 0.0600(5) Uani 1 1 d . . . . .
H14 H 0.619173 0.652426 0.925464 0.090 Uiso 1 1 calc R U . . .
O10 O -0.0812(3) -0.2625(3) 0.00641(19) 0.0765(6) Uani 1 1 d . . . . .
C4 C 0.4451(3) 0.4860(3) 0.7548(2) 0.0460(5) Uani 1 1 d . . . . .
C1 C 0.3284(3) 0.2179(3) 0.4793(2) 0.0429(5) Uani 1 1 d . . . . .
C8 C 0.1118(3) -0.0047(3) 0.2286(2) 0.0438(5) Uani 1 1 d . . . . .
N11 N 0.2822(3) -0.1638(3) 0.06852(19) 0.0609(6) Uani 1 1 d . . . . .
H11A H 0.279013 -0.250340 -0.007813 0.073 Uiso 1 1 calc R U . . .
H11B H 0.405254 -0.084603 0.130112 0.073 Uiso 1 1 calc R U . . .
C12 C -0.0839(3) 0.0311(4) 0.2331(2) 0.0499(5) Uani 1 1 d . . . . .
C2 C 0.5382(3) 0.2883(3) 0.5665(2) 0.0452(5) Uani 1 1 d . . . . .
H2 H 0.640780 0.245302 0.532030 0.054 Uiso 1 1 calc R U . . .
C7 C 0.2874(3) 0.0817(3) 0.3390(2) 0.0436(5) Uani 1 1 d . . . . .
H7 H 0.403774 0.047198 0.321600 0.052 Uiso 1 1 calc R U . . .
C3 C 0.5968(3) 0.4196(3) 0.7023(2) 0.0468(5) Uani 1 1 d . . . . .
H3 H 0.736497 0.463157 0.758035 0.056 Uiso 1 1 calc R U . . .
C5 C 0.2347(3) 0.4180(4) 0.6700(2) 0.0505(5) Uani 1 1 d . . . . .
H5 H 0.132922 0.461696 0.705036 0.061 Uiso 1 1 calc R U . . .
N13 N -0.2394(3) 0.0600(4) 0.2349(2) 0.0664(6) Uani 1 1 d . . . . .
C6 C 0.1776(3) 0.2866(4) 0.5352(2) 0.0499(5) Uani 1 1 d . . . . .
H6 H 0.037318 0.242671 0.480074 0.060 Uiso 1 1 calc R U . . .
C9 C 0.0977(3) -0.1527(4) 0.0912(2) 0.0494(5) Uani 1 1 d . . . . .

loop_
_atom_site_aniso_label
_atom_site_aniso_U_11
_atom_site_aniso_U_22
_atom_site_aniso_U_33
_atom_site_aniso_U_23
_atom_site_aniso_U_13
_atom_site_aniso_U_12
O14 0.0458(9) 0.0792(11) 0.0423(9) 0.0023(8) 0.0089(6) 0.0273(8)
O10 0.0424(9) 0.0972(14) 0.0552(10) -0.0096(9) -0.0009(7) 0.0233(9)
C4 0.0420(10) 0.0532(11) 0.0378(10) 0.0089(8) 0.0127(8) 0.0191(9)
C1 0.0342(9) 0.0501(10) 0.0405(10) 0.0118(8) 0.0111(7) 0.0162(8)
C8 0.0333(9) 0.0523(11) 0.0421(11) 0.0117(8) 0.0114(7) 0.0169(8)
N11 0.0444(10) 0.0832(14) 0.0433(10) 0.0006(9) 0.0100(8) 0.0305(10)
C12 0.0368(10) 0.0626(13) 0.0432(10) 0.0098(9) 0.0081(8) 0.0207(9)
C2 0.0354(9) 0.0547(11) 0.0434(11) 0.0108(8) 0.0117(8) 0.0208(8)
C7 0.0329(9) 0.0525(11) 0.0424(11) 0.0116(9) 0.0113(7) 0.0179(8)
C3 0.0364(9) 0.0566(12) 0.0419(10) 0.0103(9) 0.0078(8) 0.0195(9)
C5 0.0383(10) 0.0645(13) 0.0457(11) 0.0103(10) 0.0144(8) 0.0239(9)
N13 0.0432(10) 0.0917(16) 0.0598(12) 0.0131(11) 0.0107(9) 0.0343(11)
C6 0.0355(9) 0.0647(12) 0.0443(11) 0.0111(9) 0.0099(8) 0.0214(9)
C9 0.0385(10) 0.0579(12) 0.0422(10) 0.0074(9) 0.0067(8) 0.0187(9)

loop_
_atom_type_symbol
_atom_type_description
_atom_type_scat_dispersion_real
_atom_type_scat_dispersion_imag
_atom_type_scat_source
C C 0.0181 0.0091 'International Tables Vol C Tables 4.2.6.8 and 6.1.1.4'
H H 0.0000 0.0000 'International Tables Vol C Tables 4.2.6.8 and 6.1.1.4'
N N 0.0311 0.0180 'International Tables Vol C Tables 4.2.6.8 and 6.1.1.4'
O O 0.0492 0.0322 'International Tables Vol C Tables 4.2.6.8 and 6.1.1.4'

loop_
_geom_angle_atom_site_label_1
_geom_angle_atom_site_label_2
_geom_angle_atom_site_label_3
_geom_angle
_geom_angle_site_symmetry_1
_geom_angle_site_symmetry_3
_geom_angle_publ_flag
C4 O14 H14 109.5 . . ?
O14 C4 C3 123.15(19) . . ?
O14 C4 C5 117.17(17) . . ?
C3 C4 C5 119.68(19) . . ?
C2 C1 C6 117.39(18) . . ?
C2 C1 C7 116.76(17) . . ?
C6 C1 C7 125.85(18) . . ?
C7 C8 C12 122.80(18) . . ?
C7 C8 C9 123.94(16) . . ?
C12 C8 C9 113.23(17) . . ?
C9 N11 H11A 120.0 . . ?
C9 N11 H11B 120.0 . . ?
H11A N11 H11B 120.0 . . ?
N13 C12 C8 179.0(3) . . ?
C3 C2 C1 121.97(17) . . ?
C3 C2 H2 119.0 . . ?
C1 C2 H2 119.0 . . ?
C8 C7 C1 132.22(16) . . ?
C8 C7 H7 113.9 . . ?
C1 C7 H7 113.9 . . ?
C2 C3 C4 119.51(18) . . ?
C2 C3 H3 120.2 . . ?
C4 C3 H3 120.2 . . ?
C6 C5 C4 120.40(18) . . ?
C6 C5 H5 119.8 . . ?
C4 C5 H5 119.8 . . ?
C5 C6 C1 121.05(19) . . ?
C5 C6 H6 119.5 . . ?
C1 C6 H6 119.5 . . ?
O10 C9 N11 122.2(2) . . ?
O10 C9 C8 120.09(18) . . ?
N11 C9 C8 117.67(19) . . ?

loop_
_geom_bond_atom_site_label_1
_geom_bond_atom_site_label_2
_geom_bond_distance
_geom_bond_site_symmetry_2
_geom_bond_publ_flag
O14 C4 1.357(2) . ?
O14 H14 0.8200 . ?
O10 C9 1.225(3) . ?
C4 C3 1.391(3) . ?
C4 C5 1.401(3) . ?
C1 C2 1.405(3) . ?
C1 C6 1.409(3) . ?
C1 C7 1.450(3) . ?
C8 C7 1.354(3) . ?
C8 C12 1.437(3) . ?
C8 C9 1.504(3) . ?
N11 C9 1.323(3) . ?
N11 H11A 0.8600 . ?
N11 H11B 0.8600 . ?
C12 N13 1.141(3) . ?
C2 C3 1.384(3) . ?
C2 H2 0.9300 . ?
C7 H7 0.9300 . ?
C3 H3 0.9300 . ?
C5 C6 1.378(3) . ?
C5 H5 0.9300 . ?
C6 H6 0.9300 . ?

loop_
_geom_hbond_atom_site_label_D
_geom_hbond_atom_site_label_H
_geom_hbond_atom_site_label_A
_geom_hbond_distance_DH
_geom_hbond_distance_HA
_geom_hbond_distance_DA
_geom_hbond_angle_DHA
_geom_hbond_site_symmetry_A
_geom_hbond_publ_flag
O14 H14 O10 0.82 1.88 2.698(2) 176.1 1_666 yes
N11 H11A O14 0.86 2.24 2.964(2) 142.0 1_544 yes
N11 H11B N13 0.86 2.21 3.033(3) 160.6 1_655 yes
C3 H3 O10 0.93 2.60 3.262(3) 129.0 1_666 yes

loop_
_geom_torsion_atom_site_label_1
_geom_torsion_atom_site_label_2
_geom_torsion_atom_site_label_3
_geom_torsion_atom_site_label_4
_geom_torsion
_geom_torsion_site_symmetry_1
_geom_torsion_site_symmetry_2
_geom_torsion_site_symmetry_3
_geom_torsion_site_symmetry_4
_geom_torsion_publ_flag
C6 C1 C2 C3 0.1(3) . . . . ?
C7 C1 C2 C3 179.69(19) . . . . ?
C12 C8 C7 C1 0.9(4) . . . . ?
C9 C8 C7 C1 -177.0(2) . . . . ?
C2 C1 C7 C8 -176.6(2) . . . . ?
C6 C1 C7 C8 2.9(4) . . . . ?
C1 C2 C3 C4 -0.4(3) . . . . ?
O14 C4 C3 C2 -178.74(19) . . . . ?
C5 C4 C3 C2 0.5(3) . . . . ?
O14 C4 C5 C6 179.0(2) . . . . ?
C3 C4 C5 C6 -0.3(4) . . . . ?
C4 C5 C6 C1 0.0(4) . . . . ?
C2 C1 C6 C5 0.1(3) . . . . ?
C7 C1 C6 C5 -179.4(2) . . . . ?
C7 C8 C9 O10 163.3(2) . . . . ?
C12 C8 C9 O10 -14.7(3) . . . . ?
C7 C8 C9 N11 -14.5(3) . . . . ?
C12 C8 C9 N11 167.5(2) . . . . ?
